data_4116610
loop_
_publ_author_name
'Alessandra Polese'
'D. Joe Anderson'
'Glenn Millhauser'
'Fernando Formaggio'
'Marco Crisma'
'Fernando Marchiori'
'Claudio Toniolo'

_publ_section_title
;
 First Interchain Peptide Interaction Detected by ESR in Fully Synthetic,
 Template-Assisted, Two-Helix Bundles
;
_journal_name_full 'Journal of the American Chemical Society'
_journal_page_first 11071
_journal_page_last 11078
_journal_paper_doi 10.1021/ja992079h
_journal_volume 121
_journal_year 1999
_chemical_formula_moiety 'C38 H67 N7 O9, H2 O, H2 O'
_chemical_formula_sum 'C38 H71 N7 O11'
_chemical_formula_weight 802.02
_chemical_melting_point 547(1)
_chemical_name_systematic
; 
 Ac-TOAC-(Aib)2-TOAC-Aib-OtBu dihydrate
;
_space_group_IT_number 2
_symmetry_cell_setting triclinic
_symmetry_space_group_name_Hall '-P 1'
_symmetry_space_group_name_H-M 'P -1'
_atom_sites_solution_hydrogens geom
_atom_sites_solution_primary direct
_atom_sites_solution_secondary difmap
_audit_creation_method SHELXL-97
_cell_angle_alpha 68.40(10)
_cell_angle_beta 89.10(10)
_cell_angle_gamma 82.80(10)
_cell_formula_units_Z 4
_cell_length_a 10.435(2)
_cell_length_b 20.878(3)
_cell_length_c 24.207(3)
_cell_measurement_reflns_used 48
_cell_measurement_temperature 293(2)
_cell_measurement_theta_max 22
_cell_measurement_theta_min 11
_cell_volume 4862(4)
_computing_structure_refinement 'SHELXL-97 (Sheldrick, 1997)'
_computing_structure_solution 'SHELXS-86 (Sheldrick, 1985)'
_diffrn_ambient_temperature 293(2)
_diffrn_measured_fraction_theta_full 0.932
_diffrn_measured_fraction_theta_max 0.932
_diffrn_measurement_device_type 'Philips PW1100 diffractometer'
_diffrn_measurement_method '\q-2\q scan'
_diffrn_radiation_monochromator graphite
_diffrn_radiation_source 'fine-focus sealed tube'
_diffrn_radiation_type CuK\a
_diffrn_radiation_wavelength 1.54178
_diffrn_reflns_av_R_equivalents 0.0264
_diffrn_reflns_av_sigmaI/netI 0.0832
_diffrn_reflns_limit_h_max 10
_diffrn_reflns_limit_h_min -10
_diffrn_reflns_limit_k_max 20
_diffrn_reflns_limit_k_min -18
_diffrn_reflns_limit_l_max 24
_diffrn_reflns_limit_l_min 0
_diffrn_reflns_number 9347
_diffrn_reflns_theta_full 50.00
_diffrn_reflns_theta_max 50.00
_diffrn_reflns_theta_min 2.30
_diffrn_standards_interval_count 100
_diffrn_standards_number 3
_exptl_absorpt_coefficient_mu 0.660
_exptl_absorpt_correction_type none
_exptl_crystal_colour 'pale yellow'
_exptl_crystal_density_diffrn 1.096
_exptl_crystal_description prism
_exptl_crystal_F_000 1744
_exptl_crystal_size_max 0.4
_exptl_crystal_size_mid 0.4
_exptl_crystal_size_min 0.2
_refine_diff_density_max 0.424
_refine_diff_density_min -0.307
_refine_diff_density_rms 0.065
_refine_ls_extinction_method none
_refine_ls_goodness_of_fit_ref 0.896
_refine_ls_hydrogen_treatment mixed
_refine_ls_matrix_type fullcycle
_refine_ls_number_parameters 1070
_refine_ls_number_reflns 9311
_refine_ls_number_restraints 268
_refine_ls_restrained_S_all 0.966
_refine_ls_R_factor_all 0.1749
_refine_ls_R_factor_gt 0.0834
_refine_ls_shift/su_max 0.712
_refine_ls_shift/su_mean 0.052
_refine_ls_structure_factor_coef Fsqd
_refine_ls_weighting_details 'calc w=1/[\s^2^(Fo^2^)+(0.1512P)^2^+0.0000P] where P=(Fo^2^+2Fc^2^)/3'
_refine_ls_weighting_scheme calc
_refine_ls_wR_factor_gt 0.2063
_refine_ls_wR_factor_ref 0.2472
_reflns_number_gt 3950
_reflns_number_total 9311
_reflns_threshold_expression >2sigma(I)
_cod_data_source_file ja992079h.cif
_cod_data_source_block ctf25n
_cod_original_cell_volume 4862.1(13)
_cod_database_code 4116610

loop_
_symmetry_equiv_pos_as_xyz
'x, y, z'
'-x, -y, -z'

loop_
_atom_site_label
_atom_site_type_symbol
_atom_site_fract_x
_atom_site_fract_y
_atom_site_fract_z
_atom_site_U_iso_or_equiv
_atom_site_adp_type
_atom_site_occupancy
_atom_site_symmetry_multiplicity
_atom_site_calc_flag
_atom_site_refinement_flags
_atom_site_disorder_assembly
_atom_site_disorder_group
C01 C 0.6235(7) 0.9504(4) -0.4432(3) 0.116(3) Uani 1 1 d . . .
H01A H 0.6535 0.9348 -0.4743 0.174 Uiso 1 1 calc R . .
H01B H 0.6253 0.9996 -0.4558 0.174 Uiso 1 1 calc R . .
H01C H 0.5366 0.9403 -0.4341 0.174 Uiso 1 1 calc R . .
C0 C 0.7098(6) 0.9135(4) -0.3884(3) 0.082(2) Uani 1 1 d D . .
O0 O 0.6917(4) 0.9255(2) -0.34266(19) 0.0894(16) Uani 1 1 d . . .
N_1 N 0.8075(5) 0.8685(3) -0.3930(2) 0.0828(18) Uani 1 1 d D . .
H0_1 H 0.8143 0.8615 -0.4259 0.099 Uiso 1 1 calc R . .
CA_1 C 0.9043(6) 0.8301(3) -0.3455(2) 0.0660(19) Uani 1 1 d . . .
CB1_1 C 0.9878(6) 0.8759(4) -0.3308(3) 0.076(2) Uani 1 1 d . . .
HB1A_1 H 1.0166 0.8531 -0.2895 0.091 Uiso 1 1 calc R . .
HB1B_1 H 0.9342 0.9188 -0.3344 0.091 Uiso 1 1 calc R . .
CG1_1 C 1.1084(6) 0.8949(4) -0.3685(3) 0.085(2) Uani 1 1 d . . .
CD1_1 C 1.0729(7) 0.9410(4) -0.4323(3) 0.100(3) Uani 1 1 d . . .
HD1A_1 H 1.0200 0.9183 -0.4495 0.150 Uiso 1 1 calc R . .
HD1B_1 H 1.1502 0.9499 -0.4544 0.150 Uiso 1 1 calc R . .
HD1C_1 H 1.0260 0.9842 -0.4336 0.150 Uiso 1 1 calc R . .
CD2_1 C 1.1922(8) 0.9294(4) -0.3395(3) 0.115(3) Uani 1 1 d . . .
HD2A_1 H 1.2679 0.9409 -0.3623 0.173 Uiso 1 1 calc R . .
HD2B_1 H 1.2176 0.8981 -0.2998 0.173 Uiso 1 1 calc R . .
HD2C_1 H 1.1439 0.9710 -0.3380 0.173 Uiso 1 1 calc R . .
ND_1 N 1.1826(5) 0.8280(3) -0.3672(2) 0.0901(19) Uani 1 1 d . . .
OD_1 O 1.3005(5) 0.8315(3) -0.3839(3) 0.138(2) Uani 1 1 d . . .
CG2_1 C 1.1309(6) 0.7610(4) -0.3484(3) 0.076(2) Uani 1 1 d . . .
CD3_1 C 1.1972(7) 0.7202(4) -0.3839(3) 0.110(3) Uani 1 1 d . . .
HD3A_1 H 1.1784 0.7456 -0.4255 0.165 Uiso 1 1 calc R . .
HD3B_1 H 1.1660 0.6759 -0.3722 0.165 Uiso 1 1 calc R . .
HD3C_1 H 1.2889 0.7134 -0.3763 0.165 Uiso 1 1 calc R . .
CD4_1 C 1.1600(6) 0.7214(4) -0.2825(3) 0.094(2) Uani 1 1 d . . .
HD4A_1 H 1.1185 0.7476 -0.2603 0.141 Uiso 1 1 calc R . .
HD4B_1 H 1.2517 0.7143 -0.2748 0.141 Uiso 1 1 calc R . .
HD4C_1 H 1.1281 0.6772 -0.2705 0.141 Uiso 1 1 calc R . .
CB2_1 C 0.9867(6) 0.7767(4) -0.3666(3) 0.081(2) Uani 1 1 d . . .
HB2A_1 H 0.9496 0.7334 -0.3513 0.098 Uiso 1 1 calc R . .
HB2B_1 H 0.9792 0.7935 -0.4096 0.098 Uiso 1 1 calc R . .
C_1 C 0.8339(6) 0.7889(3) -0.2878(3) 0.073(2) Uani 1 1 d D . .
O_1 O 0.8866(4) 0.7753(2) -0.23911(17) 0.0800(14) Uani 1 1 d . . .
N_2 N 0.7218(5) 0.7686(3) -0.2944(2) 0.0755(17) Uani 1 1 d D . .
H0_2 H 0.6895 0.7788 -0.3295 0.091 Uiso 1 1 calc R . .
CA_2 C 0.6511(6) 0.7282(4) -0.2416(3) 0.080(2) Uani 1 1 d . . .
CB1_2 C 0.5181(7) 0.7239(5) -0.2642(3) 0.115(3) Uani 1 1 d . . .
HB1A_2 H 0.4744 0.7699 -0.2844 0.172 Uiso 1 1 calc R . .
HB1B_2 H 0.4683 0.6993 -0.2313 0.172 Uiso 1 1 calc R . .
HB1C_2 H 0.5277 0.6997 -0.2913 0.172 Uiso 1 1 calc R . .
CB2_2 C 0.7249(8) 0.6552(4) -0.2093(3) 0.116(3) Uani 1 1 d . . .
HB2A_2 H 0.8084 0.6593 -0.1958 0.174 Uiso 1 1 calc R . .
HB2B_2 H 0.7353 0.6309 -0.2362 0.174 Uiso 1 1 calc R . .
HB2C_2 H 0.6771 0.6299 -0.1759 0.174 Uiso 1 1 calc R . .
C_2 C 0.6275(6) 0.7668(4) -0.1987(3) 0.074(2) Uani 1 1 d D . .
O_2 O 0.6032(4) 0.7334(2) -0.14695(19) 0.0889(15) Uani 1 1 d . . .
N_3 N 0.6288(4) 0.8359(3) -0.2207(2) 0.0698(16) Uani 1 1 d D . .
H0_3 H 0.6395 0.8565 -0.2581 0.084 Uiso 1 1 calc R . .
CA_3 C 0.6126(5) 0.8775(3) -0.1830(3) 0.0634(18) Uani 1 1 d . . .
CB1_3 C 0.6558(7) 0.9483(3) -0.2186(3) 0.089(2) Uani 1 1 d . . .
HB1A_3 H 0.7447 0.9420 -0.2285 0.133 Uiso 1 1 calc R . .
HB1B_3 H 0.6466 0.9769 -0.1951 0.133 Uiso 1 1 calc R . .
HB1C_3 H 0.6033 0.9705 -0.2543 0.133 Uiso 1 1 calc R . .
CB2_3 C 0.4710(6) 0.8841(4) -0.1660(3) 0.095(2) Uani 1 1 d . . .
HB2A_3 H 0.4475 0.8388 -0.1440 0.142 Uiso 1 1 calc R . .
HB2B_3 H 0.4170 0.9059 -0.2014 0.142 Uiso 1 1 calc R . .
HB2C_3 H 0.4597 0.9119 -0.1418 0.142 Uiso 1 1 calc R . .
C_3 C 0.7007(6) 0.8440(3) -0.1264(3) 0.069(2) Uani 1 1 d . . .
O_3 O 0.6720(4) 0.8539(3) -0.08069(19) 0.0868(15) Uani 1 1 d . . .
N_4 N 0.8152(4) 0.8089(2) -0.1304(2) 0.0635(15) Uani 1 1 d . . .
H0_4 H 0.8331 0.8041 -0.1636 0.076 Uiso 1 1 calc R . .
CA_4 C 0.9101(5) 0.7786(3) -0.0816(2) 0.0621(18) Uani 1 1 d . . .
CB1_4 C 0.9597(6) 0.8339(4) -0.0639(3) 0.077(2) Uani 1 1 d . . .
HB1A_4 H 0.9669 0.8169 -0.0209 0.092 Uiso 1 1 calc R . .
HB1B_4 H 0.8953 0.8747 -0.0766 0.092 Uiso 1 1 calc R . .
CG1_4 C 1.0903(6) 0.8566(3) -0.0887(3) 0.071(2) Uani 1 1 d . . .
CD1_4 C 1.0877(7) 0.8929(4) -0.1569(3) 0.097(3) Uani 1 1 d . . .
HD1A_4 H 1.0613 0.8624 -0.1749 0.146 Uiso 1 1 calc R . .
HD1B_4 H 1.1724 0.9041 -0.1696 0.146 Uiso 1 1 calc R . .
HD1C_4 H 1.0277 0.9347 -0.1687 0.146 Uiso 1 1 calc R . .
CD2_4 C 1.1326(7) 0.9032(4) -0.0593(3) 0.096(2) Uani 1 1 d . . .
HD2A_4 H 1.2146 0.9171 -0.0741 0.145 Uiso 1 1 calc R . .
HD2B_4 H 1.1405 0.8785 -0.0171 0.145 Uiso 1 1 calc R . .
HD2C_4 H 1.0697 0.9436 -0.0681 0.145 Uiso 1 1 calc R . .
ND_4 N 1.1842(5) 0.7915(3) -0.0702(2) 0.0688(15) Uani 1 1 d . . .
OD_4 O 1.2969(4) 0.7915(2) -0.0503(2) 0.0919(15) Uani 1 1 d . . .
CG2_4 C 1.1561(6) 0.7268(4) -0.0762(3) 0.071(2) Uani 1 1 d . . .
CD3_4 C 1.2546(6) 0.7094(4) -0.1182(3) 0.105(3) Uani 1 1 d . . .
HD3A_4 H 1.2436 0.7456 -0.1569 0.157 Uiso 1 1 calc R . .
HD3B_4 H 1.2411 0.6661 -0.1210 0.157 Uiso 1 1 calc R . .
HD3C_4 H 1.3406 0.7058 -0.1029 0.157 Uiso 1 1 calc R . .
CD4_4 C 1.1749(7) 0.6690(3) -0.0151(3) 0.087(2) Uani 1 1 d . . .
HD4A_4 H 1.1142 0.6794 0.0115 0.131 Uiso 1 1 calc R . .
HD4B_4 H 1.2612 0.6652 -0.0002 0.131 Uiso 1 1 calc R . .
HD4C_4 H 1.1610 0.6258 -0.0183 0.131 Uiso 1 1 calc R . .
CB2_4 C 1.0194(5) 0.7363(3) -0.1027(3) 0.0693(19) Uani 1 1 d . . .
HB2A_4 H 0.9946 0.6905 -0.0945 0.083 Uiso 1 1 calc R . .
HB2B_4 H 1.0233 0.7586 -0.1455 0.083 Uiso 1 1 calc R . .
C_4 C 0.8473(6) 0.7274(4) -0.0270(3) 0.077(2) Uani 1 1 d D . .
O_4 O 0.8806(4) 0.7183(2) 0.02352(19) 0.0910(16) Uani 1 1 d . . .
N_5 N 0.7634(5) 0.6916(3) -0.0384(2) 0.0914(19) Uani 1 1 d D . .
H0_5 H 0.7497 0.6971 -0.0749 0.110 Uiso 1 1 calc R . .
CA_5 C 0.6902(8) 0.6421(4) 0.0080(3) 0.110(3) Uani 1 1 d D A .
CB1_5 C 0.6325(9) 0.5959(5) -0.0181(4) 0.145(4) Uani 1 1 d . . .
HB1A_5 H 0.6991 0.5747 -0.0361 0.218 Uiso 1 1 calc R . .
HB1B_5 H 0.5670 0.6233 -0.0476 0.218 Uiso 1 1 calc R . .
HB1C_5 H 0.5949 0.5603 0.0129 0.218 Uiso 1 1 calc R . .
CB2_5 C 0.5928(10) 0.6798(6) 0.0332(5) 0.189(5) Uani 1 1 d . . .
HB2A_5 H 0.6344 0.7080 0.0493 0.283 Uiso 1 1 calc R . .
HB2B_5 H 0.5497 0.6471 0.0643 0.283 Uiso 1 1 calc R . .
HB2C_5 H 0.5309 0.7089 0.0027 0.283 Uiso 1 1 calc R . .
C_5 C 0.7999(12) 0.5923(6) 0.0456(4) 0.174(5) Uani 1 1 d DU . .
O_5 O 0.9010(8) 0.5714(3) 0.0325(4) 0.202(4) Uani 1 1 d DU A .
OTA_6 O 0.7664(12) 0.5694(8) 0.1024(4) 0.209(8) Uani 0.60 1 d PDU A 1
CT1A_6 C 0.8784(18) 0.5139(9) 0.1420(8) 0.192(6) Uani 0.60 1 d PDU A 1
CT2A_6 C 1.0073(13) 0.5423(8) 0.1387(6) 0.134(6) Uani 0.60 1 d PDU A 1
HT2A_6 H 1.0388 0.5538 0.0991 0.200 Uiso 0.60 1 calc PR A 1
HT2B_6 H 1.0688 0.5078 0.1663 0.200 Uiso 0.60 1 calc PR A 1
HT2C_6 H 0.9955 0.5832 0.1484 0.200 Uiso 0.60 1 calc PR A 1
CT3A_6 C 0.9058(14) 0.4471(6) 0.1302(5) 0.109(5) Uani 0.60 1 d PDU A 1
HT3A_6 H 0.9390 0.4571 0.0911 0.163 Uiso 0.60 1 calc PR A 1
HT3B_6 H 0.8273 0.4267 0.1328 0.163 Uiso 0.60 1 calc PR A 1
HT3C_6 H 0.9684 0.4153 0.1591 0.163 Uiso 0.60 1 calc PR A 1
CT4A_6 C 0.8244(18) 0.4986(9) 0.2035(6) 0.190(8) Uani 0.60 1 d PDU A 1
HT4A_6 H 0.7425 0.4817 0.2048 0.286 Uiso 0.60 1 calc PR A 1
HT4B_6 H 0.8131 0.5404 0.2119 0.286 Uiso 0.60 1 calc PR A 1
HT4C_6 H 0.8834 0.4641 0.2325 0.286 Uiso 0.60 1 calc PR A 1
OTX_6 O 0.7950(16) 0.5745(11) 0.1045(5) 0.209(6) Uani 0.40 1 d PDU A 2
CT1X_6 C 0.915(2) 0.5186(12) 0.1321(11) 0.192(6) Uani 0.40 1 d PDU A 2
CT2X_6 C 1.013(2) 0.4957(11) 0.0924(8) 0.186(7) Uani 0.40 1 d PDU A 2
HT2D_6 H 1.0351 0.5360 0.0605 0.279 Uiso 0.40 1 calc PR A 2
HT2E_6 H 0.9759 0.4662 0.0765 0.279 Uiso 0.40 1 calc PR A 2
HT2F_6 H 1.0898 0.4708 0.1157 0.279 Uiso 0.40 1 calc PR A 2
CT3X_6 C 0.987(2) 0.5538(13) 0.1628(10) 0.162(11) Uani 0.40 1 d PDU A 2
HT3D_6 H 1.0091 0.5967 0.1343 0.244 Uiso 0.40 1 calc PR A 2
HT3E_6 H 1.0646 0.5242 0.1815 0.244 Uiso 0.40 1 calc PR A 2
HT3F_6 H 0.9340 0.5632 0.1924 0.244 Uiso 0.40 1 calc PR A 2
CT4X_6 C 0.857(3) 0.4580(11) 0.1669(10) 0.190(7) Uani 0.40 1 d PDU A 2
HT4D_6 H 0.8231 0.4383 0.1411 0.286 Uiso 0.40 1 calc PR A 2
HT4E_6 H 0.7888 0.4708 0.1893 0.286 Uiso 0.40 1 calc PR A 2
HT4F_6 H 0.9215 0.4245 0.1937 0.286 Uiso 0.40 1 calc PR A 2
C101_10 C 0.6564(9) 0.9523(5) 0.0606(3) 0.130(4) Uani 1 1 d . . .
H10A_10 H 0.6331 0.9397 0.0281 0.195 Uiso 1 1 calc R . .
H10B_10 H 0.7487 0.9442 0.0665 0.195 Uiso 1 1 calc R . .
H10C_10 H 0.6268 1.0005 0.0517 0.195 Uiso 1 1 calc R . .
C100_10 C 0.5940(7) 0.9082(4) 0.1170(3) 0.089(2) Uani 1 1 d D . .
O100_10 O 0.6103(5) 0.9151(2) 0.1644(2) 0.0975(17) Uani 1 1 d . . .
N_11 N 0.5191(5) 0.8644(3) 0.1098(2) 0.0794(18) Uani 1 1 d D . .
H0_11 H 0.5148 0.8610 0.0756 0.095 Uiso 1 1 calc R . .
CA_11 C 0.4436(6) 0.8218(3) 0.1582(2) 0.0660(19) Uani 1 1 d . . .
CB1_11 C 0.3870(6) 0.7717(4) 0.1347(3) 0.080(2) Uani 1 1 d . . .
HB1A_11 H 0.3911 0.7900 0.0917 0.097 Uiso 1 1 calc R . .
HB1B_11 H 0.4422 0.7275 0.1494 0.097 Uiso 1 1 calc R . .
CG1_11 C 0.2484(6) 0.7581(4) 0.1509(3) 0.079(2) Uani 1 1 d . . .
CD1_11 C 0.2027(8) 0.7195(4) 0.1141(3) 0.117(3) Uani 1 1 d . . .
HD1A_11 H 0.2129 0.7455 0.0726 0.176 Uiso 1 1 calc R . .
HD1B_11 H 0.1133 0.7139 0.1211 0.176 Uiso 1 1 calc R . .
HD1C_11 H 0.2531 0.6746 0.1251 0.176 Uiso 1 1 calc R . .
CD2_11 C 0.2330(7) 0.7167(4) 0.2174(3) 0.103(3) Uani 1 1 d . . .
HD2A_11 H 0.2623 0.7413 0.2404 0.154 Uiso 1 1 calc R . .
HD2B_11 H 0.2835 0.6718 0.2285 0.154 Uiso 1 1 calc R . .
HD2C_11 H 0.1437 0.7110 0.2248 0.154 Uiso 1 1 calc R . .
ND_11 N 0.1684(5) 0.8258(3) 0.1346(2) 0.0905(19) Uani 1 1 d . . .
OD_11 O 0.0526(5) 0.8318(3) 0.1146(3) 0.140(2) Uani 1 1 d . . .
CG2_11 C 0.2102(7) 0.8874(4) 0.1404(3) 0.084(2) Uani 1 1 d . . .
CD3_11 C 0.2228(8) 0.9423(4) 0.0769(3) 0.107(3) Uani 1 1 d . . .
HD3A_11 H 0.1408 0.9540 0.0558 0.161 Uiso 1 1 calc R . .
HD3B_11 H 0.2858 0.9234 0.0558 0.161 Uiso 1 1 calc R . .
HD3C_11 H 0.2496 0.9833 0.0799 0.161 Uiso 1 1 calc R . .
CD4_11 C 0.1059(7) 0.9167(4) 0.1735(3) 0.119(3) Uani 1 1 d . . .
HD4A_11 H 0.0261 0.9305 0.1505 0.179 Uiso 1 1 calc R . .
HD4B_11 H 0.1329 0.9562 0.1792 0.179 Uiso 1 1 calc R . .
HD4C_11 H 0.0935 0.8816 0.2114 0.179 Uiso 1 1 calc R . .
CB2_11 C 0.3354(6) 0.8667(4) 0.1763(3) 0.080(2) Uani 1 1 d . . .
HB2A_11 H 0.3164 0.8416 0.2175 0.096 Uiso 1 1 calc R . .
HB2B_11 H 0.3684 0.9088 0.1746 0.096 Uiso 1 1 calc R . .
C_11 C 0.5324(6) 0.7789(3) 0.2136(3) 0.072(2) Uani 1 1 d D . .
O_11 O 0.4913(4) 0.7638(2) 0.26369(17) 0.0824(15) Uani 1 1 d . . .
N_12 N 0.6549(5) 0.7583(3) 0.2039(2) 0.0811(17) Uani 1 1 d D . .
H0_12 H 0.6815 0.7705 0.1681 0.097 Uiso 1 1 calc R . .
CA_12 C 0.7441(7) 0.7151(4) 0.2536(3) 0.087(2) Uani 1 1 d . . .
CB1_12 C 0.8806(7) 0.7063(5) 0.2291(4) 0.128(3) Uani 1 1 d . . .
HB1A_12 H 0.9084 0.7511 0.2096 0.193 Uiso 1 1 calc R . .
HB1B_12 H 0.8777 0.6836 0.2012 0.193 Uiso 1 1 calc R . .
HB1C_12 H 0.9401 0.6787 0.2614 0.193 Uiso 1 1 calc R . .
CB2_12 C 0.7031(9) 0.6432(4) 0.2848(4) 0.137(4) Uani 1 1 d . . .
HB2A_12 H 0.6974 0.6212 0.2566 0.206 Uiso 1 1 calc R . .
HB2B_12 H 0.6203 0.6475 0.3019 0.206 Uiso 1 1 calc R . .
HB2C_12 H 0.7657 0.6156 0.3157 0.206 Uiso 1 1 calc R . .
C_12 C 0.7566(6) 0.7501(4) 0.2982(3) 0.078(2) Uani 1 1 d D . .
O_12 O 0.7977(4) 0.7148(3) 0.3494(2) 0.1010(17) Uani 1 1 d . . .
N_13 N 0.7292(5) 0.8181(3) 0.2798(2) 0.0734(16) Uani 1 1 d D . .
H0_13 H 0.7051 0.8400 0.2431 0.088 Uiso 1 1 calc R . .
CA_13 C 0.7367(6) 0.8595(4) 0.3173(3) 0.076(2) Uani 1 1 d . . .
CB1_13 C 0.8754(6) 0.8605(4) 0.3355(3) 0.110(3) Uani 1 1 d . . .
HB1A_13 H 0.9149 0.8137 0.3566 0.164 Uiso 1 1 calc R . .
HB1B_13 H 0.8755 0.8868 0.3606 0.164 Uiso 1 1 calc R . .
HB1C_13 H 0.9231 0.8814 0.3006 0.164 Uiso 1 1 calc R . .
CB2_13 C 0.6687(8) 0.9330(4) 0.2840(3) 0.101(3) Uani 1 1 d . . .
HB2A_13 H 0.5814 0.9307 0.2737 0.152 Uiso 1 1 calc R . .
HB2B_13 H 0.7139 0.9548 0.2485 0.152 Uiso 1 1 calc R . .
HB2C_13 H 0.6682 0.9597 0.3090 0.152 Uiso 1 1 calc R . .
C_13 C 0.6584(6) 0.8281(3) 0.3747(3) 0.072(2) Uani 1 1 d D . .
O_13 O 0.6830(4) 0.8392(3) 0.4194(2) 0.0949(16) Uani 1 1 d . . .
N_14 N 0.5590(4) 0.7957(3) 0.3701(2) 0.0679(15) Uani 1 1 d D . .
H0_14 H 0.5420 0.7921 0.3368 0.081 Uiso 1 1 calc R . .
CA_14 C 0.4778(6) 0.7659(4) 0.4216(3) 0.070(2) Uani 1 1 d . . .
CB1_14 C 0.3894(6) 0.7235(4) 0.4026(3) 0.078(2) Uani 1 1 d . . .
HB1A_14 H 0.4359 0.6774 0.4112 0.093 Uiso 1 1 calc R . .
HB1B_14 H 0.3758 0.7449 0.3598 0.093 Uiso 1 1 calc R . .
CG1_14 C 0.2557(6) 0.7146(4) 0.4304(3) 0.079(2) Uani 1 1 d . . .
CD1_14 C 0.1698(7) 0.6934(4) 0.3914(3) 0.114(3) Uani 1 1 d . . .
HD1A_14 H 0.1652 0.7274 0.3516 0.171 Uiso 1 1 calc R . .
HD1B_14 H 0.0847 0.6907 0.4070 0.171 Uiso 1 1 calc R . .
HD1C_14 H 0.2056 0.6490 0.3910 0.171 Uiso 1 1 calc R . .
CD2_14 C 0.2678(7) 0.6614(4) 0.4937(3) 0.100(3) Uani 1 1 d . . .
HD2A_14 H 0.3224 0.6759 0.5173 0.149 Uiso 1 1 calc R . .
HD2B_14 H 0.3047 0.6171 0.4934 0.149 Uiso 1 1 calc R . .
HD2C_14 H 0.1837 0.6577 0.5104 0.149 Uiso 1 1 calc R . .
ND_14 N 0.1961(5) 0.7816(3) 0.4319(2) 0.0751(16) Uani 1 1 d . . .
OD_14 O 0.0822(4) 0.7831(3) 0.4520(2) 0.0983(16) Uani 1 1 d . . .
CG2_14 C 0.2603(6) 0.8452(4) 0.4116(3) 0.073(2) Uani 1 1 d . . .
CD3_14 C 0.2522(7) 0.8799(4) 0.3436(3) 0.101(3) Uani 1 1 d . . .
HD3A_14 H 0.2954 0.8486 0.3265 0.151 Uiso 1 1 calc R . .
HD3B_14 H 0.2928 0.9215 0.3315 0.151 Uiso 1 1 calc R . .
HD3C_14 H 0.1631 0.8914 0.3303 0.151 Uiso 1 1 calc R . .
CD4_14 C 0.1946(7) 0.8953(4) 0.4380(3) 0.106(3) Uani 1 1 d . . .
HD4A_14 H 0.1071 0.9098 0.4227 0.159 Uiso 1 1 calc R . .
HD4B_14 H 0.2400 0.9352 0.4277 0.159 Uiso 1 1 calc R . .
HD4C_14 H 0.1948 0.8729 0.4805 0.159 Uiso 1 1 calc R . .
CB2_14 C 0.3982(6) 0.8240(3) 0.4376(3) 0.076(2) Uani 1 1 d . . .
HB2A_14 H 0.3948 0.8086 0.4806 0.091 Uiso 1 1 calc R . .
HB2B_14 H 0.4434 0.8647 0.4240 0.091 Uiso 1 1 calc R . .
C_14 C 0.5662(7) 0.7174(4) 0.4746(3) 0.084(2) Uani 1 1 d D . .
O_14 O 0.5393(5) 0.7127(3) 0.52571(19) 0.0970(17) Uani 1 1 d . . .
N_15 N 0.6651(5) 0.6788(3) 0.4639(2) 0.101(2) Uani 1 1 d D B .
H0_15 H 0.6762 0.6816 0.4279 0.121 Uiso 1 1 calc R . .
CA_15 C 0.7568(8) 0.6318(5) 0.5096(3) 0.122(3) Uani 1 1 d DU . .
CB1_15 C 0.8423(9) 0.6718(6) 0.5305(4) 0.177(5) Uani 1 1 d U B .
HB1A_15 H 0.7902 0.7020 0.5462 0.265 Uiso 1 1 calc R . .
HB1B_15 H 0.8895 0.6990 0.4977 0.265 Uiso 1 1 calc R . .
HB1C_15 H 0.9019 0.6400 0.5609 0.265 Uiso 1 1 calc R . .
CB2_15 C 0.8366(10) 0.5830(5) 0.4843(4) 0.172(5) Uani 1 1 d U B .
HB2A_15 H 0.7797 0.5594 0.4700 0.258 Uiso 1 1 calc R . .
HB2B_15 H 0.8938 0.5495 0.5149 0.258 Uiso 1 1 calc R . .
HB2C_15 H 0.8863 0.6094 0.4522 0.258 Uiso 1 1 calc R . .
C_15 C 0.6789(14) 0.5917(8) 0.5595(5) 0.144(8) Uani 0.657(7) 1 d PDU B 3
O_15 O 0.5950(11) 0.5644(5) 0.5549(4) 0.157(6) Uani 0.657(7) 1 d PDU B 3
C'_15 C 0.681(3) 0.5736(17) 0.5414(9) 0.20(2) Uani 0.343(7) 1 d PDU B 4
O'_15 O 0.581(2) 0.5591(12) 0.5245(8) 0.167(10) Uani 0.343(7) 1 d PDU B 4
OTB_16 O 0.7281(9) 0.5752(6) 0.6140(4) 0.182(6) Uani 0.657(7) 1 d PDU B 3
CT1B_16 C 0.6391(14) 0.5236(8) 0.6567(6) 0.156(5) Uani 0.657(7) 1 d PDU B 3
CT2B_16 C 0.6308(17) 0.4555(8) 0.6484(6) 0.175(5) Uani 0.657(7) 1 d PDU B 3
HT2A_16 H 0.5987 0.4649 0.6089 0.263 Uiso 0.657(7) 1 calc PR B 3
HT2B_16 H 0.5734 0.4293 0.6767 0.263 Uiso 0.657(7) 1 calc PR B 3
HT2C_16 H 0.7152 0.4292 0.6544 0.263 Uiso 0.657(7) 1 calc PR B 3
CT3B_16 C 0.4938(16) 0.5601(11) 0.6504(6) 0.209(7) Uani 0.657(7) 1 d PDU B 3
HT3A_16 H 0.4578 0.5669 0.6121 0.314 Uiso 0.657(7) 1 calc PR B 3
HT3B_16 H 0.4921 0.6042 0.6545 0.314 Uiso 0.657(7) 1 calc PR B 3
HT3C_16 H 0.4437 0.5311 0.6809 0.314 Uiso 0.657(7) 1 calc PR B 3
CT4B_16 C 0.7012(16) 0.5128(8) 0.7128(6) 0.190(6) Uani 0.657(7) 1 d PDU B 3
HT4A_16 H 0.7024 0.5568 0.7169 0.286 Uiso 0.657(7) 1 calc PR B 3
HT4B_16 H 0.7882 0.4908 0.7142 0.286 Uiso 0.657(7) 1 calc PR B 3
HT4C_16 H 0.6542 0.4837 0.7447 0.286 Uiso 0.657(7) 1 calc PR B 3
OTY_16 O 0.6733(17) 0.5663(11) 0.5998(7) 0.182(5) Uani 0.343(7) 1 d PDU B 4
CT1Y_16 C 0.571(2) 0.5178(12) 0.6295(10) 0.156(6) Uani 0.343(7) 1 d PDU B 4
CT2Y_16 C 0.487(2) 0.4927(13) 0.5967(10) 0.175(6) Uani 0.343(7) 1 d PDU B 4
HT2D_16 H 0.4371 0.5315 0.5670 0.263 Uiso 0.343(7) 1 calc PR B 4
HT2E_16 H 0.4300 0.4642 0.6235 0.263 Uiso 0.343(7) 1 calc PR B 4
HT2F_16 H 0.5389 0.4658 0.5778 0.263 Uiso 0.343(7) 1 calc PR B 4
CT3Y_16 C 0.655(3) 0.4532(14) 0.6724(10) 0.209(7) Uani 0.343(7) 1 d PDU B 4
HT3D_16 H 0.7081 0.4312 0.6499 0.314 Uiso 0.343(7) 1 calc PR B 4
HT3E_16 H 0.6010 0.4212 0.6974 0.314 Uiso 0.343(7) 1 calc PR B 4
HT3F_16 H 0.7098 0.4670 0.6965 0.314 Uiso 0.343(7) 1 calc PR B 4
CT4Y_16 C 0.491(3) 0.5533(16) 0.6661(13) 0.190(6) Uani 0.343(7) 1 d PDU B 4
HT4D_16 H 0.4374 0.5937 0.6399 0.286 Uiso 0.343(7) 1 calc PR B 4
HT4E_16 H 0.5473 0.5669 0.6895 0.286 Uiso 0.343(7) 1 calc PR B 4
HT4F_16 H 0.4367 0.5217 0.6920 0.286 Uiso 0.343(7) 1 calc PR B 4
O1W_20 O 0.8695(4) 0.8627(3) -0.5119(2) 0.1146(18) Uani 1 1 d U . .
H1WA_20 H 0.8127 0.8592 -0.5338 0.172 Uiso 1 1 d . . .
H1WB_20 H 0.9278 0.8294 -0.5004 0.172 Uiso 1 1 d . . .
O2W_21 O 0.5612(5) 0.7897(4) -0.4023(2) 0.145(2) Uani 1 1 d U . .
H2WA_21 H 0.5736 0.7696 -0.4264 0.218 Uiso 1 1 d . . .
H2WB_21 H 0.4871 0.8092 -0.4030 0.218 Uiso 1 1 d . . .
O3W_22 O 0.4664(4) 0.8645(3) -0.00906(18) 0.0949(16) Uani 1 1 d U . .
H3WA_22 H 0.5386 0.8483 -0.0157 0.142 Uiso 1 1 d . . .
H3WB_22 H 0.4049 0.8497 -0.0204 0.142 Uiso 1 1 d . . .
O4W_23 O 0.8065(6) 0.7970(4) 0.0936(3) 0.154(3) Uani 1 1 d U . .
H4WA_23 H 0.8175 0.7717 0.0736 0.231 Uiso 1 1 d . . .
H4WB_23 H 0.8408 0.8329 0.0809 0.231 Uiso 1 1 d . . .

loop_
_atom_site_aniso_label
_atom_site_aniso_U_11
_atom_site_aniso_U_22
_atom_site_aniso_U_33
_atom_site_aniso_U_23
_atom_site_aniso_U_13
_atom_site_aniso_U_12
C01 0.082(6) 0.143(8) 0.096(6) -0.025(5) -0.038(5) 0.029(6)
C0 0.063(5) 0.092(6) 0.072(5) -0.014(5) -0.006(4) 0.010(4)
O0 0.085(4) 0.101(4) 0.067(3) -0.021(3) 0.011(3) 0.011(3)
N_1 0.060(4) 0.125(5) 0.061(4) -0.037(4) -0.010(3) 0.002(4)
CA_1 0.047(4) 0.101(6) 0.053(4) -0.034(4) 0.001(3) -0.002(4)
CB1_1 0.062(5) 0.106(6) 0.062(4) -0.037(4) -0.003(4) 0.002(4)
CG1_1 0.066(5) 0.106(7) 0.074(5) -0.026(5) 0.008(4) -0.007(5)
CD1_1 0.101(6) 0.094(6) 0.079(5) -0.009(5) 0.019(4) 0.007(5)
CD2_1 0.096(7) 0.149(8) 0.109(7) -0.047(6) 0.022(5) -0.051(6)
ND_1 0.060(4) 0.107(5) 0.091(5) -0.025(4) 0.010(3) 0.000(4)
OD_1 0.068(4) 0.138(5) 0.175(6) -0.022(4) 0.039(4) -0.005(4)
CG2_1 0.057(5) 0.095(6) 0.073(5) -0.032(5) 0.003(4) 0.001(4)
CD3_1 0.093(6) 0.127(7) 0.116(7) -0.058(6) 0.019(5) 0.006(5)
CD4_1 0.061(5) 0.111(7) 0.085(6) -0.011(5) -0.011(4) 0.006(4)
CB2_1 0.062(5) 0.115(6) 0.075(5) -0.044(5) 0.000(4) -0.010(4)
C_1 0.050(5) 0.094(6) 0.072(5) -0.031(4) -0.019(4) 0.008(4)
O_1 0.048(3) 0.120(4) 0.067(3) -0.031(3) -0.005(2) -0.002(3)
N_2 0.051(4) 0.098(5) 0.076(4) -0.030(3) -0.013(3) -0.003(3)
CA_2 0.062(5) 0.092(6) 0.081(5) -0.024(5) -0.005(4) -0.022(4)
CB1_2 0.087(6) 0.158(8) 0.120(7) -0.065(6) 0.000(5) -0.048(6)
CB2_2 0.117(8) 0.080(6) 0.130(7) -0.021(5) -0.017(6) 0.007(5)
C_2 0.036(4) 0.095(6) 0.078(5) -0.016(5) -0.008(4) -0.012(4)
O_2 0.068(3) 0.100(4) 0.081(3) -0.007(3) 0.005(3) -0.030(3)
N_3 0.051(4) 0.078(4) 0.063(4) -0.006(3) 0.003(3) -0.010(3)
CA_3 0.039(4) 0.079(5) 0.071(5) -0.030(4) 0.006(3) 0.004(4)
CB1_3 0.104(6) 0.069(5) 0.081(5) -0.013(4) 0.019(4) -0.009(5)
CB2_3 0.049(5) 0.130(7) 0.088(5) -0.027(5) 0.003(4) 0.008(4)
C_3 0.047(5) 0.081(5) 0.071(5) -0.019(4) 0.003(4) -0.007(4)
O_3 0.060(3) 0.126(4) 0.074(3) -0.038(3) 0.011(2) -0.008(3)
N_4 0.041(3) 0.078(4) 0.065(3) -0.019(3) 0.005(3) -0.007(3)
CA_4 0.038(4) 0.083(5) 0.062(4) -0.023(4) 0.000(3) -0.009(4)
CB1_4 0.056(5) 0.103(6) 0.073(5) -0.036(4) 0.002(4) -0.008(4)
CG1_4 0.054(5) 0.087(6) 0.067(5) -0.022(4) 0.001(4) -0.013(4)
CD1_4 0.090(6) 0.102(6) 0.083(6) -0.014(5) 0.013(4) -0.018(5)
CD2_4 0.081(6) 0.101(6) 0.113(6) -0.044(5) -0.008(5) -0.019(5)
ND_4 0.044(4) 0.086(4) 0.071(4) -0.023(3) -0.006(3) -0.011(3)
OD_4 0.053(3) 0.113(4) 0.107(4) -0.035(3) -0.011(3) -0.015(3)
CG2_4 0.053(5) 0.092(6) 0.073(5) -0.037(4) -0.006(4) -0.003(4)
CD3_4 0.063(5) 0.150(8) 0.111(6) -0.067(6) -0.002(4) 0.010(5)
CD4_4 0.082(6) 0.066(5) 0.096(6) -0.010(4) -0.014(4) -0.001(4)
CB2_4 0.050(4) 0.082(5) 0.078(5) -0.032(4) -0.005(3) -0.011(4)
C_4 0.060(5) 0.093(6) 0.071(5) -0.024(5) -0.004(4) -0.011(4)
O_4 0.086(4) 0.108(4) 0.068(3) -0.018(3) 0.003(3) -0.018(3)
N_5 0.080(5) 0.102(5) 0.077(4) -0.010(4) 0.001(3) -0.030(4)
CA_5 0.093(7) 0.101(7) 0.081(6) 0.029(5) -0.027(5) -0.011(6)
CB1_5 0.130(9) 0.148(9) 0.139(8) -0.011(7) -0.027(6) -0.076(7)
CB2_5 0.132(10) 0.184(11) 0.255(13) -0.079(10) 0.131(9) -0.060(8)
C_5 0.174(12) 0.138(10) 0.194(11) -0.027(8) 0.009(9) -0.073(9)
O_5 0.154(7) 0.109(5) 0.297(10) -0.024(6) -0.097(7) 0.004(5)
OTA_6 0.198(12) 0.214(13) 0.156(11) 0.026(8) -0.075(9) -0.092(10)
CT1A_6 0.189(11) 0.209(10) 0.158(10) -0.048(10) -0.056(11) -0.010(12)
CT2A_6 0.131(10) 0.144(10) 0.096(9) -0.026(9) -0.036(9) 0.041(10)
CT3A_6 0.145(12) 0.063(8) 0.091(9) 0.003(7) 0.015(8) -0.009(8)
CT4A_6 0.252(17) 0.151(13) 0.126(12) -0.029(10) 0.054(10) 0.053(10)
OTX_6 0.198(8) 0.214(9) 0.156(10) 0.026(11) -0.075(10) -0.092(10)
CT1X_6 0.189(10) 0.209(11) 0.158(12) -0.048(10) -0.056(10) -0.010(9)
CT2X_6 0.297(11) 0.105(11) 0.103(11) 0.027(12) -0.094(14) -0.023(16)
CT3X_6 0.21(2) 0.179(19) 0.134(16) -0.092(15) -0.049(14) -0.031(16)
CT4X_6 0.252(10) 0.151(10) 0.126(10) -0.029(11) 0.054(11) 0.053(11)
C101_10 0.156(9) 0.152(9) 0.078(6) -0.012(5) 0.024(5) -0.103(7)
C100_10 0.111(7) 0.092(6) 0.069(5) -0.022(5) 0.006(5) -0.055(5)
O100_10 0.117(4) 0.095(4) 0.084(4) -0.026(3) -0.007(3) -0.050(3)
N_11 0.086(4) 0.107(5) 0.055(4) -0.030(3) 0.023(3) -0.048(4)
CA_11 0.064(5) 0.082(5) 0.054(4) -0.024(4) 0.015(4) -0.024(4)
CB1_11 0.072(5) 0.097(6) 0.080(5) -0.035(4) 0.014(4) -0.032(4)
CG1_11 0.072(5) 0.079(6) 0.075(5) -0.010(4) 0.007(4) -0.032(4)
CD1_11 0.109(7) 0.125(8) 0.120(7) -0.034(6) -0.004(5) -0.058(6)
CD2_11 0.081(6) 0.113(7) 0.084(6) 0.004(5) 0.020(4) -0.029(5)
ND_11 0.067(4) 0.101(5) 0.085(4) -0.009(4) -0.004(3) -0.022(4)
OD_11 0.087(4) 0.142(5) 0.169(6) -0.031(4) -0.031(4) -0.014(4)
CG2_11 0.077(6) 0.107(7) 0.063(5) -0.025(5) 0.000(4) -0.016(5)
CD3_11 0.129(7) 0.096(6) 0.076(6) -0.006(5) 0.001(5) -0.024(5)
CD4_11 0.093(7) 0.154(9) 0.105(6) -0.056(6) -0.003(5) 0.031(6)
CB2_11 0.087(6) 0.100(6) 0.057(4) -0.032(4) 0.014(4) -0.017(5)
C_11 0.050(5) 0.090(6) 0.080(5) -0.032(5) 0.022(4) -0.027(4)
O_11 0.061(3) 0.116(4) 0.065(3) -0.024(3) 0.022(2) -0.022(3)
N_12 0.071(4) 0.096(5) 0.079(4) -0.032(4) 0.023(3) -0.023(4)
CA_12 0.065(5) 0.095(6) 0.096(6) -0.030(5) 0.034(4) -0.009(5)
CB1_12 0.084(6) 0.145(8) 0.144(8) -0.047(6) 0.047(6) 0.007(6)
CB2_12 0.137(9) 0.091(7) 0.168(9) -0.028(6) 0.047(7) -0.025(6)
C_12 0.045(5) 0.076(6) 0.087(6) -0.006(5) 0.015(4) 0.006(4)
O_12 0.062(3) 0.105(4) 0.099(4) -0.002(3) 0.004(3) 0.011(3)
N_13 0.061(4) 0.087(5) 0.058(4) -0.011(3) 0.003(3) -0.008(3)
CA_13 0.054(5) 0.104(6) 0.065(5) -0.021(4) -0.005(4) -0.024(4)
CB1_13 0.066(6) 0.162(8) 0.093(6) -0.030(5) -0.002(4) -0.036(5)
CB2_13 0.125(7) 0.089(6) 0.077(5) -0.016(5) -0.012(5) -0.011(5)
C_13 0.044(4) 0.098(6) 0.071(5) -0.026(4) -0.011(4) -0.007(4)
O_13 0.067(3) 0.137(5) 0.081(4) -0.038(3) -0.008(3) -0.018(3)
N_14 0.043(3) 0.093(4) 0.065(4) -0.025(3) 0.003(3) -0.014(3)
CA_14 0.048(4) 0.103(6) 0.062(5) -0.034(4) 0.011(4) -0.011(4)
CB1_14 0.061(5) 0.094(6) 0.079(5) -0.030(4) 0.013(4) -0.020(4)
CG1_14 0.058(5) 0.091(6) 0.094(6) -0.039(5) 0.023(4) -0.020(4)
CD1_14 0.083(6) 0.158(8) 0.145(7) -0.093(7) 0.032(5) -0.057(6)
CD2_14 0.095(6) 0.076(6) 0.112(6) -0.017(5) 0.032(5) -0.012(5)
ND_14 0.058(4) 0.090(5) 0.076(4) -0.027(3) 0.018(3) -0.018(4)
OD_14 0.055(3) 0.122(4) 0.111(4) -0.037(3) 0.026(3) -0.007(3)
CG2_14 0.051(5) 0.100(6) 0.065(5) -0.030(4) 0.000(4) 0.002(4)
CD3_14 0.074(6) 0.122(7) 0.086(6) -0.017(5) -0.005(4) -0.008(5)
CD4_14 0.086(6) 0.116(7) 0.120(7) -0.051(6) 0.026(5) -0.006(5)
CB2_14 0.069(5) 0.092(6) 0.072(5) -0.036(4) 0.016(4) -0.016(4)
C_14 0.068(5) 0.096(6) 0.076(5) -0.018(5) -0.001(4) -0.007(5)
O_14 0.094(4) 0.117(4) 0.065(3) -0.018(3) 0.003(3) -0.005(3)
N_15 0.071(4) 0.107(5) 0.086(5) -0.003(4) 0.003(4) 0.023(4)
CA_15 0.085(6) 0.136(8) 0.095(6) 0.010(6) 0.016(5) 0.005(6)
CB1_15 0.105(8) 0.211(11) 0.177(9) -0.032(8) -0.061(7) 0.003(8)
CB2_15 0.131(8) 0.143(9) 0.170(9) 0.006(7) 0.040(7) 0.044(7)
C_15 0.130(14) 0.114(12) 0.129(12) 0.009(10) 0.073(11) 0.025(10)
O_15 0.172(11) 0.078(7) 0.156(10) 0.024(6) 0.091(8) -0.004(7)
C'_15 0.19(3) 0.18(3) 0.23(3) -0.08(2) 0.021(19) 0.015(18)
O'_15 0.176(18) 0.197(18) 0.136(15) -0.058(13) 0.002(13) -0.071(14)
OTB_16 0.110(8) 0.242(12) 0.107(7) 0.030(7) -0.004(6) 0.005(7)
CT1B_16 0.120(9) 0.190(10) 0.150(9) -0.053(9) -0.051(9) -0.015(9)
CT2B_16 0.180(10) 0.191(10) 0.099(9) -0.008(9) 0.002(9) 0.039(10)
CT3B_16 0.182(10) 0.255(11) 0.105(9) 0.017(9) 0.071(9) 0.020(10)
CT4B_16 0.188(11) 0.164(10) 0.183(11) -0.023(10) -0.042(10) -0.012(10)
OTY_16 0.110(7) 0.242(6) 0.107(7) 0.030(9) -0.004(10) 0.005(9)
CT1Y_16 0.120(9) 0.190(9) 0.150(9) -0.053(10) -0.051(10) -0.015(9)
CT2Y_16 0.180(9) 0.191(9) 0.099(10) -0.008(10) 0.002(11) 0.039(9)
CT3Y_16 0.182(9) 0.255(9) 0.105(10) 0.017(11) 0.071(10) 0.020(11)
CT4Y_16 0.188(10) 0.164(10) 0.183(10) -0.023(3) -0.042(5) -0.012(4)
O1W_20 0.073(3) 0.189(5) 0.098(4) -0.076(4) -0.010(3) -0.001(4)
O2W_21 0.085(4) 0.244(7) 0.130(5) -0.098(5) -0.005(3) -0.015(4)
O3W_22 0.068(3) 0.150(5) 0.076(3) -0.048(3) 0.017(2) -0.029(3)
O4W_23 0.119(5) 0.249(8) 0.133(5) -0.107(5) 0.059(4) -0.055(5)

loop_
_atom_type_symbol
_atom_type_description
_atom_type_scat_dispersion_real
_atom_type_scat_dispersion_imag
_atom_type_scat_source
C C 0.0181 0.0091 'International Tables Vol C Tables 4.2.6.8 and 6.1.1.4'
H H 0.0000 0.0000 'International Tables Vol C Tables 4.2.6.8 and 6.1.1.4'
N N 0.0311 0.0180 'International Tables Vol C Tables 4.2.6.8 and 6.1.1.4'
O O 0.0492 0.0322 'International Tables Vol C Tables 4.2.6.8 and 6.1.1.4'

loop_
_geom_angle_atom_site_label_1
_geom_angle_atom_site_label_2
_geom_angle_atom_site_label_3
_geom_angle
O0 C0 N_1 122.3(6)
O0 C0 C01 121.6(7)
N_1 C0 C01 116.2(7)
C0 N_1 CA_1 123.9(5)
N_1 CA_1 CB1_1 113.5(6)
N_1 CA_1 CB2_1 106.2(5)
CB1_1 CA_1 CB2_1 111.2(5)
N_1 CA_1 C_1 109.1(5)
CB1_1 CA_1 C_1 108.5(5)
CB2_1 CA_1 C_1 108.2(6)
CA_1 CB1_1 CG1_1 117.3(5)
ND_1 CG1_1 CD1_1 108.9(6)
ND_1 CG1_1 CD2_1 108.7(6)
CD1_1 CG1_1 CD2_1 111.1(7)
ND_1 CG1_1 CB1_1 106.9(6)
CD1_1 CG1_1 CB1_1 112.3(6)
CD2_1 CG1_1 CB1_1 108.8(6)
OD_1 ND_1 CG2_1 119.5(6)
OD_1 ND_1 CG1_1 115.5(6)
CG2_1 ND_1 CG1_1 124.9(6)
ND_1 CG2_1 CD3_1 107.6(6)
ND_1 CG2_1 CD4_1 109.7(6)
CD3_1 CG2_1 CD4_1 109.9(6)
ND_1 CG2_1 CB2_1 107.3(6)
CD3_1 CG2_1 CB2_1 107.4(6)
CD4_1 CG2_1 CB2_1 114.7(6)
CG2_1 CB2_1 CA_1 116.5(5)
O_1 C_1 N_2 123.2(7)
O_1 C_1 CA_1 118.9(6)
N_2 C_1 CA_1 117.8(6)
C_1 N_2 CA_2 120.6(5)
N_2 CA_2 CB1_2 106.9(6)
N_2 CA_2 C_2 111.1(6)
CB1_2 CA_2 C_2 106.3(6)
N_2 CA_2 CB2_2 110.9(6)
CB1_2 CA_2 CB2_2 111.1(7)
C_2 CA_2 CB2_2 110.5(6)
O_2 C_2 N_3 123.7(7)
O_2 C_2 CA_2 118.3(7)
N_3 C_2 CA_2 117.9(6)
C_2 N_3 CA_3 122.3(6)
N_3 CA_3 CB1_3 107.4(5)
N_3 CA_3 CB2_3 109.2(5)
CB1_3 CA_3 CB2_3 112.0(6)
N_3 CA_3 C_3 111.1(5)
CB1_3 CA_3 C_3 107.3(6)
CB2_3 CA_3 C_3 110.0(5)
O_3 C_3 N_4 120.8(6)
O_3 C_3 CA_3 121.1(6)
N_4 C_3 CA_3 117.8(6)
C_3 N_4 CA_4 123.3(5)
N_4 CA_4 CB1_4 111.5(6)
N_4 CA_4 CB2_4 106.4(5)
CB1_4 CA_4 CB2_4 112.3(5)
N_4 CA_4 C_4 109.2(5)
CB1_4 CA_4 C_4 109.0(5)
CB2_4 CA_4 C_4 108.3(6)
CA_4 CB1_4 CG1_4 116.7(5)
ND_4 CG1_4 CD2_4 108.4(5)
ND_4 CG1_4 CB1_4 105.8(5)
CD2_4 CG1_4 CB1_4 108.9(6)
ND_4 CG1_4 CD1_4 109.5(5)
CD2_4 CG1_4 CD1_4 110.6(6)
CB1_4 CG1_4 CD1_4 113.5(5)
OD_4 ND_4 CG2_4 117.1(5)
OD_4 ND_4 CG1_4 119.4(5)
CG2_4 ND_4 CG1_4 123.4(5)
ND_4 CG2_4 CD4_4 108.0(5)
ND_4 CG2_4 CB2_4 110.5(5)
CD4_4 CG2_4 CB2_4 112.4(6)
ND_4 CG2_4 CD3_4 108.1(6)
CD4_4 CG2_4 CD3_4 108.7(6)
CB2_4 CG2_4 CD3_4 109.1(5)
CG2_4 CB2_4 CA_4 118.1(5)
O_4 C_4 N_5 122.1(7)
O_4 C_4 CA_4 121.2(6)
N_5 C_4 CA_4 116.6(6)
C_4 N_5 CA_5 124.1(6)
CB2_5 CA_5 N_5 110.6(7)
CB2_5 CA_5 CB1_5 112.9(8)
N_5 CA_5 CB1_5 109.5(7)
CB2_5 CA_5 C_5 121.5(9)
N_5 CA_5 C_5 100.5(7)
CB1_5 CA_5 C_5 100.7(8)
O_5 C_5 OTX_6 110.5(13)
O_5 C_5 OTA_6 119.8(13)
O_5 C_5 CA_5 131.0(9)
OTX_6 C_5 CA_5 117.7(13)
OTA_6 C_5 CA_5 109.2(11)
C_5 OTA_6 CT1A_6 109.6(12)
CT3A_6 CT1A_6 CT2A_6 106.6(14)
CT3A_6 CT1A_6 CT4A_6 109.7(14)
CT2A_6 CT1A_6 CT4A_6 110.1(15)
CT3A_6 CT1A_6 OTA_6 116.2(15)
CT2A_6 CT1A_6 OTA_6 113.5(13)
CT4A_6 CT1A_6 OTA_6 100.6(13)
C_5 OTX_6 CT1X_6 106.5(14)
CT2X_6 CT1X_6 CT4X_6 107(2)
CT2X_6 CT1X_6 CT3X_6 106.0(19)
CT4X_6 CT1X_6 CT3X_6 119(2)
CT2X_6 CT1X_6 OTX_6 121.4(18)
CT4X_6 CT1X_6 OTX_6 103.2(17)
CT3X_6 CT1X_6 OTX_6 101.5(17)
O100_10 C100_10 N_11 123.8(6)
O100_10 C100_10 C101_10 121.2(7)
N_11 C100_10 C101_10 115.0(6)
C100_10 N_11 CA_11 122.5(5)
N_11 CA_11 CB2_11 111.7(6)
N_11 CA_11 CB1_11 106.2(5)
CB2_11 CA_11 CB1_11 110.8(6)
N_11 CA_11 C_11 110.5(5)
CB2_11 CA_11 C_11 108.6(5)
CB1_11 CA_11 C_11 109.0(6)
CG1_11 CB1_11 CA_11 116.8(6)
ND_11 CG1_11 CD1_11 108.9(6)
ND_11 CG1_11 CB1_11 107.5(6)
CD1_11 CG1_11 CB1_11 108.3(6)
ND_11 CG1_11 CD2_11 108.6(6)
CD1_11 CG1_11 CD2_11 109.9(6)
CB1_11 CG1_11 CD2_11 113.6(6)
OD_11 ND_11 CG2_11 117.0(7)
OD_11 ND_11 CG1_11 118.3(6)
CG2_11 ND_11 CG1_11 124.7(6)
ND_11 CG2_11 CB2_11 109.1(6)
ND_11 CG2_11 CD4_11 108.0(6)
CB2_11 CG2_11 CD4_11 109.1(6)
ND_11 CG2_11 CD3_11 108.4(6)
CB2_11 CG2_11 CD3_11 112.5(6)
CD4_11 CG2_11 CD3_11 109.5(7)
CG2_11 CB2_11 CA_11 117.2(5)
O_11 C_11 N_12 121.9(7)
O_11 C_11 CA_11 121.0(6)
N_12 C_11 CA_11 117.1(6)
C_11 N_12 CA_12 120.7(6)
N_12 CA_12 CB2_12 111.6(7)
N_12 CA_12 C_12 111.5(6)
CB2_12 CA_12 C_12 110.1(6)
N_12 CA_12 CB1_12 108.6(6)
CB2_12 CA_12 CB1_12 108.3(7)
C_12 CA_12 CB1_12 106.5(6)
O_12 C_12 N_13 121.9(8)
O_12 C_12 CA_12 119.7(7)
N_13 C_12 CA_12 118.4(7)
C_12 N_13 CA_13 124.9(6)
N_13 CA_13 CB1_13 112.3(6)
N_13 CA_13 CB2_13 108.7(5)
CB1_13 CA_13 CB2_13 111.5(7)
N_13 CA_13 C_13 108.9(6)
CB1_13 CA_13 C_13 108.9(5)
CB2_13 CA_13 C_13 106.2(6)
O_13 C_13 N_14 123.1(6)
O_13 C_13 CA_13 119.6(6)
N_14 C_13 CA_13 117.0(6)
C_13 N_14 CA_14 120.8(5)
N_14 CA_14 CB1_14 105.6(5)
N_14 CA_14 C_14 108.6(5)
CB1_14 CA_14 C_14 109.8(6)
N_14 CA_14 CB2_14 110.8(6)
CB1_14 CA_14 CB2_14 111.4(5)
C_14 CA_14 CB2_14 110.5(5)
CA_14 CB1_14 CG1_14 118.4(6)
ND_14 CG1_14 CD2_14 108.4(6)
ND_14 CG1_14 CD1_14 108.2(6)
CD2_14 CG1_14 CD1_14 111.2(6)
ND_14 CG1_14 CB1_14 109.1(6)
CD2_14 CG1_14 CB1_14 111.0(6)
CD1_14 CG1_14 CB1_14 108.9(6)
OD_14 ND_14 CG1_14 116.4(5)
OD_14 ND_14 CG2_14 119.9(6)
CG1_14 ND_14 CG2_14 123.7(5)
ND_14 CG2_14 CD4_14 109.0(6)
ND_14 CG2_14 CB2_14 106.7(6)
CD4_14 CG2_14 CB2_14 107.1(6)
ND_14 CG2_14 CD3_14 110.9(6)
CD4_14 CG2_14 CD3_14 109.1(6)
CB2_14 CG2_14 CD3_14 113.9(6)
CG2_14 CB2_14 CA_14 115.2(5)
O_14 C_14 N_15 121.8(7)
O_14 C_14 CA_14 120.2(6)
N_15 C_14 CA_14 117.9(6)
C_14 N_15 CA_15 123.4(7)
N_15 CA_15 CB1_15 110.6(8)
N_15 CA_15 C_15 106.3(9)
CB1_15 CA_15 C_15 110.1(10)
N_15 CA_15 C'_15 102.3(14)
CB1_15 CA_15 C'_15 133.3(11)
N_15 CA_15 CB2_15 108.5(7)
CB1_15 CA_15 CB2_15 111.0(8)
C_15 CA_15 CB2_15 110.2(10)
C'_15 CA_15 CB2_15 87.8(14)
OTB_16 C_15 O_15 116.9(15)
OTB_16 C_15 CA_15 116.4(15)
O_15 C_15 CA_15 125.3(12)
O'_15 C'_15 OTY_16 110.3(19)
O'_15 C'_15 CA_15 129(2)
OTY_16 C'_15 CA_15 109.0(17)
C_15 OTB_16 CT1B_16 105.6(12)
CT4B_16 CT1B_16 CT2B_16 111.9(13)
CT4B_16 CT1B_16 CT3B_16 112.9(15)
CT2B_16 CT1B_16 CT3B_16 105.1(13)
CT4B_16 CT1B_16 OTB_16 98.8(11)
CT2B_16 CT1B_16 OTB_16 117.9(13)
CT3B_16 CT1B_16 OTB_16 110.4(12)
C'_15 OTY_16 CT1Y_16 109.1(15)
CT2Y_16 CT1Y_16 CT4Y_16 111(2)
CT2Y_16 CT1Y_16 CT3Y_16 106(2)
CT4Y_16 CT1Y_16 CT3Y_16 109(2)
CT2Y_16 CT1Y_16 OTY_16 123.3(19)
CT4Y_16 CT1Y_16 OTY_16 105(2)
CT3Y_16 CT1Y_16 OTY_16 101.6(18)

loop_
_geom_bond_atom_site_label_1
_geom_bond_atom_site_label_2
_geom_bond_distance
C01 C0 1.508(9)
C0 O0 1.230(7)
C0 N_1 1.329(8)
N_1 CA_1 1.463(8)
CA_1 CB1_1 1.507(8)
CA_1 CB2_1 1.552(9)
CA_1 C_1 1.573(9)
CB1_1 CG1_1 1.548(9)
CG1_1 ND_1 1.499(9)
CG1_1 CD1_1 1.512(9)
CG1_1 CD2_1 1.526(9)
ND_1 OD_1 1.291(7)
ND_1 CG2_1 1.472(9)
CG2_1 CD3_1 1.523(9)
CG2_1 CD4_1 1.518(8)
CG2_1 CB2_1 1.535(9)
C_1 O_1 1.226(6)
C_1 N_2 1.324(7)
N_2 CA_2 1.492(8)
CA_2 CB1_2 1.525(9)
CA_2 C_2 1.531(9)
CA_2 CB2_2 1.541(10)
C_2 O_2 1.229(7)
C_2 N_3 1.343(8)
N_3 CA_3 1.468(7)
CA_3 CB1_3 1.533(9)
CA_3 CB2_3 1.531(8)
CA_3 C_3 1.544(8)
C_3 O_3 1.224(7)
C_3 N_4 1.343(7)
N_4 CA_4 1.451(7)
CA_4 CB1_4 1.520(8)
CA_4 CB2_4 1.549(8)
CA_4 C_4 1.559(9)
CB1_4 CG1_4 1.539(9)
CG1_4 ND_4 1.497(8)
CG1_4 CD2_4 1.506(8)
CG1_4 CD1_4 1.543(8)
ND_4 OD_4 1.279(6)
ND_4 CG2_4 1.474(8)
CG2_4 CD4_4 1.522(9)
CG2_4 CB2_4 1.533(8)
CG2_4 CD3_4 1.539(9)
C_4 O_4 1.217(7)
C_4 N_5 1.312(8)
N_5 CA_5 1.494(9)
CA_5 CB2_5 1.470(12)
CA_5 CB1_5 1.517(11)
CA_5 C_5 1.502(14)
C_5 O_5 1.174(13)
C_5 OTX_6 1.337(10)
C_5 OTA_6 1.336(10)
OTA_6 CT1A_6 1.583(10)
CT1A_6 CT3A_6 1.515(19)
CT1A_6 CT2A_6 1.527(19)
CT1A_6 CT4A_6 1.518(19)
OTX_6 CT1X_6 1.569(11)
CT1X_6 CT2X_6 1.54(2)
CT1X_6 CT4X_6 1.44(2)
CT1X_6 CT3X_6 1.49(3)
C101_10 C100_10 1.527(9)
C100_10 O100_10 1.225(7)
C100_10 N_11 1.332(8)
N_11 CA_11 1.471(7)
CA_11 CB2_11 1.539(9)
CA_11 CB1_11 1.539(8)
CA_11 C_11 1.551(9)
CB1_11 CG1_11 1.526(9)
CG1_11 ND_11 1.468(9)
CG1_11 CD1_11 1.521(9)
CG1_11 CD2_11 1.539(8)
ND_11 OD_11 1.283(7)
ND_11 CG2_11 1.462(9)
CG2_11 CB2_11 1.506(9)
CG2_11 CD4_11 1.538(9)
CG2_11 CD3_11 1.558(9)
C_11 O_11 1.221(6)
C_11 N_12 1.342(8)
N_12 CA_12 1.468(9)
CA_12 CB2_12 1.524(10)
CA_12 C_12 1.524(9)
CA_12 CB1_12 1.550(9)
C_12 O_12 1.237(7)
C_12 N_13 1.315(8)
N_13 CA_13 1.477(8)
CA_13 CB1_13 1.524(9)
CA_13 CB2_13 1.531(10)
CA_13 C_13 1.567(9)
C_13 O_13 1.223(6)
C_13 N_14 1.334(7)
N_14 CA_14 1.480(7)
CA_14 CB1_14 1.539(8)
CA_14 C_14 1.539(9)
CA_14 CB2_14 1.547(9)
CB1_14 CG1_14 1.541(9)
CG1_14 ND_14 1.471(8)
CG1_14 CD2_14 1.522(9)
CG1_14 CD1_14 1.524(9)
ND_14 OD_14 1.279(6)
ND_14 CG2_14 1.480(8)
CG2_14 CD4_14 1.507(9)
CG2_14 CB2_14 1.526(9)
CG2_14 CD3_14 1.533(8)
C_14 O_14 1.234(7)
C_14 N_15 1.311(8)
N_15 CA_15 1.450(9)
CA_15 CB1_15 1.502(12)
CA_15 C_15 1.488(16)
CA_15 C'_15 1.49(2)
CA_15 CB2_15 1.529(12)
C_15 OTB_16 1.329(10)
C_15 O_15 1.131(18)
C'_15 O'_15 1.236(19)
C'_15 OTY_16 1.368(11)
OTB_16 CT1B_16 1.577(10)
CT1B_16 CT4B_16 1.444(16)
CT1B_16 CT2B_16 1.521(17)
CT1B_16 CT3B_16 1.592(19)
OTY_16 CT1Y_16 1.550(11)
CT1Y_16 CT2Y_16 1.45(2)
CT1Y_16 CT4Y_16 1.53(3)
CT1Y_16 CT3Y_16 1.54(3)

loop_
_geom_hbond_atom_site_label_D
_geom_hbond_atom_site_label_H
_geom_hbond_atom_site_label_A
_geom_hbond_distance_DH
_geom_hbond_distance_HA
_geom_hbond_distance_DA
_geom_hbond_angle_DHA
_geom_hbond_site_symmetry_A
N_3 H0_3 O0 0.86 2.13 2.972(7) 164.4 .
N_4 H0_4 O_1 0.86 2.17 3.022(7) 171.2 .
N_5 H0_5 O_2 0.86 2.18 2.922(8) 143.7 .
N_13 H0_13 O100_10 0.86 2.13 2.959(8) 161.7 .
N_14 H0_14 O_11 0.86 2.15 3.004(7) 169.2 .
N_15 H0_15 O_12 0.86 2.21 2.961(8) 146.2 .
N_1 H0_1 O1W_20 0.86 2.14 2.981(7) 164.6 .
N_2 H0_2 O2W_21 0.86 2.16 2.988(8) 162.6 .
N_11 H0_11 O3W_22 0.86 2.09 2.938(7) 168.0 .
N_12 H0_12 O4W_23 0.86 2.15 2.979(8) 161.4 .
O1W_20 H1WA_20 O_13 0.83 1.96 2.782(7) 173.3 1_554
O1W_20 H1WB_20 OD_14 0.83 2.29 2.922(7) 133.6 1_654
O2W_21 H2WA_21 O_14 0.84 2.00 2.800(8) 159.0 1_554
O2W_21 H2WB_21 OD_1 0.83 2.03 2.831(8) 163.2 1_455
O3W_22 H3WA_22 O_3 0.83 2.06 2.777(7) 144.2 .
O3W_22 H3WB_22 OD_4 0.84 2.07 2.880(7) 162.9 1_455
O4W_23 H4WA_23 O_4 0.83 1.98 2.806(8) 167.8 .
O4W_23 H4WB_23 OD_11 0.83 2.36 2.856(9) 119.1 1_655

loop_
_geom_torsion_atom_site_label_1
_geom_torsion_atom_site_label_2
_geom_torsion_atom_site_label_3
_geom_torsion_atom_site_label_4
_geom_torsion
O0 C0 N_1 CA_1 -1.4(11)
C01 C0 N_1 CA_1 177.3(7)
C0 N_1 CA_1 CB1_1 -65.5(8)
C0 N_1 CA_1 CB2_1 172.0(7)
C0 N_1 CA_1 C_1 55.7(9)
N_1 CA_1 CB1_1 CG1_1 -85.6(7)
CB2_1 CA_1 CB1_1 CG1_1 34.1(8)
C_1 CA_1 CB1_1 CG1_1 153.0(6)
CA_1 CB1_1 CG1_1 ND_1 -52.2(8)
CA_1 CB1_1 CG1_1 CD1_1 67.2(9)
CA_1 CB1_1 CG1_1 CD2_1 -169.5(6)
CD1_1 CG1_1 ND_1 OD_1 74.5(8)
CD2_1 CG1_1 ND_1 OD_1 -46.6(8)
CB1_1 CG1_1 ND_1 OD_1 -164.0(6)
CD1_1 CG1_1 ND_1 CG2_1 -105.9(7)
CD2_1 CG1_1 ND_1 CG2_1 133.0(7)
CB1_1 CG1_1 ND_1 CG2_1 15.6(8)
OD_1 ND_1 CG2_1 CD3_1 -31.8(8)
CG1_1 ND_1 CG2_1 CD3_1 148.6(6)
OD_1 ND_1 CG2_1 CD4_1 87.7(7)
CG1_1 ND_1 CG2_1 CD4_1 -91.9(7)
OD_1 ND_1 CG2_1 CB2_1 -147.1(6)
CG1_1 ND_1 CG2_1 CB2_1 33.3(8)
ND_1 CG2_1 CB2_1 CA_1 -52.9(8)
CD3_1 CG2_1 CB2_1 CA_1 -168.3(6)
CD4_1 CG2_1 CB2_1 CA_1 69.2(9)
N_1 CA_1 CB2_1 CG2_1 145.0(6)
CB1_1 CA_1 CB2_1 CG2_1 21.1(8)
C_1 CA_1 CB2_1 CG2_1 -98.0(7)
N_1 CA_1 C_1 O_1 -153.0(6)
CB1_1 CA_1 C_1 O_1 -28.9(8)
CB2_1 CA_1 C_1 O_1 91.9(7)
N_1 CA_1 C_1 N_2 29.1(8)
CB1_1 CA_1 C_1 N_2 153.2(6)
CB2_1 CA_1 C_1 N_2 -86.0(7)
O_1 C_1 N_2 CA_2 1.1(10)
CA_1 C_1 N_2 CA_2 178.9(6)
C_1 N_2 CA_2 CB1_2 170.9(6)
C_1 N_2 CA_2 C_2 55.4(8)
C_1 N_2 CA_2 CB2_2 -67.9(8)
N_2 CA_2 C_2 O_2 -160.5(5)
CB1_2 CA_2 C_2 O_2 83.7(7)
CB2_2 CA_2 C_2 O_2 -36.9(8)
N_2 CA_2 C_2 N_3 22.5(8)
CB1_2 CA_2 C_2 N_3 -93.4(7)
CB2_2 CA_2 C_2 N_3 146.0(6)
O_2 C_2 N_3 CA_3 5.7(9)
CA_2 C_2 N_3 CA_3 -177.4(5)
C_2 N_3 CA_3 CB1_3 164.8(6)
C_2 N_3 CA_3 CB2_3 -73.6(7)
C_2 N_3 CA_3 C_3 47.8(7)
N_3 CA_3 C_3 O_3 -153.3(6)
CB1_3 CA_3 C_3 O_3 89.6(7)
CB2_3 CA_3 C_3 O_3 -32.4(9)
N_3 CA_3 C_3 N_4 32.5(8)
CB1_3 CA_3 C_3 N_4 -84.6(7)
CB2_3 CA_3 C_3 N_4 153.4(6)
O_3 C_3 N_4 CA_4 2.0(10)
CA_3 C_3 N_4 CA_4 176.2(6)
C_3 N_4 CA_4 CB1_4 -63.5(7)
C_3 N_4 CA_4 CB2_4 173.8(6)
C_3 N_4 CA_4 C_4 57.1(8)
N_4 CA_4 CB1_4 CG1_4 -98.9(7)
CB2_4 CA_4 CB1_4 CG1_4 20.4(8)
C_4 CA_4 CB1_4 CG1_4 140.4(6)
CA_4 CB1_4 CG1_4 ND_4 -55.4(7)
CA_4 CB1_4 CG1_4 CD2_4 -171.6(6)
CA_4 CB1_4 CG1_4 CD1_4 64.7(8)
CD2_4 CG1_4 ND_4 OD_4 -20.3(8)
CB1_4 CG1_4 ND_4 OD_4 -137.0(5)
CD1_4 CG1_4 ND_4 OD_4 100.3(6)
CD2_4 CG1_4 ND_4 CG2_4 162.5(6)
CB1_4 CG1_4 ND_4 CG2_4 45.9(7)
CD1_4 CG1_4 ND_4 CG2_4 -76.8(7)
OD_4 ND_4 CG2_4 CD4_4 58.8(7)
CG1_4 ND_4 CG2_4 CD4_4 -124.0(6)
OD_4 ND_4 CG2_4 CB2_4 -177.9(5)
CG1_4 ND_4 CG2_4 CB2_4 -0.7(8)
OD_4 ND_4 CG2_4 CD3_4 -58.6(7)
CG1_4 ND_4 CG2_4 CD3_4 118.6(6)
ND_4 CG2_4 CB2_4 CA_4 -40.0(8)
CD4_4 CG2_4 CB2_4 CA_4 80.7(8)
CD3_4 CG2_4 CB2_4 CA_4 -158.6(6)
N_4 CA_4 CB2_4 CG2_4 152.1(6)
CB1_4 CA_4 CB2_4 CG2_4 29.8(8)
C_4 CA_4 CB2_4 CG2_4 -90.6(7)
N_4 CA_4 C_4 O_4 -148.5(6)
CB1_4 CA_4 C_4 O_4 -26.4(9)
CB2_4 CA_4 C_4 O_4 96.0(8)
N_4 CA_4 C_4 N_5 35.8(8)
CB1_4 CA_4 C_4 N_5 157.8(6)
CB2_4 CA_4 C_4 N_5 -79.7(7)
O_4 C_4 N_5 CA_5 6.5(12)
CA_4 C_4 N_5 CA_5 -177.8(6)
C_4 N_5 CA_5 CB2_5 70.9(10)
C_4 N_5 CA_5 CB1_5 -164.1(7)
C_4 N_5 CA_5 C_5 -58.7(10)
CB2_5 CA_5 C_5 O_5 -158.3(12)
N_5 CA_5 C_5 O_5 -36.1(16)
CB1_5 CA_5 C_5 O_5 76.3(14)
CB2_5 CA_5 C_5 OTX_6 11(2)
N_5 CA_5 C_5 OTX_6 133.0(19)
CB1_5 CA_5 C_5 OTX_6 -114.7(19)
CB2_5 CA_5 C_5 OTA_6 23.8(16)
N_5 CA_5 C_5 OTA_6 146.0(13)
CB1_5 CA_5 C_5 OTA_6 -101.7(14)
O_5 C_5 OTA_6 CT1A_6 -1(2)
CA_5 C_5 OTA_6 CT1A_6 177.0(12)
C_5 OTA_6 CT1A_6 CT3A_6 -65(2)
C_5 OTA_6 CT1A_6 CT2A_6 59(2)
C_5 OTA_6 CT1A_6 CT4A_6 176.8(17)
O_5 C_5 OTX_6 CT1X_6 -13(3)
CA_5 C_5 OTX_6 CT1X_6 175.8(14)
C_5 OTX_6 CT1X_6 CT2X_6 2(3)
C_5 OTX_6 CT1X_6 CT4X_6 -117(2)
C_5 OTX_6 CT1X_6 CT3X_6 119(2)
O100_10 C100_10 N_11 CA_11 2.7(12)
C101_10 C100_10 N_11 CA_11 -175.3(7)
C100_10 N_11 CA_11 CB2_11 66.9(8)
C100_10 N_11 CA_11 CB1_11 -172.2(7)
C100_10 N_11 CA_11 C_11 -54.2(9)
N_11 CA_11 CB1_11 CG1_11 -140.1(6)
CB2_11 CA_11 CB1_11 CG1_11 -18.5(8)
C_11 CA_11 CB1_11 CG1_11 100.9(7)
CA_11 CB1_11 CG1_11 ND_11 51.6(8)
CA_11 CB1_11 CG1_11 CD1_11 169.1(6)
CA_11 CB1_11 CG1_11 CD2_11 -68.6(9)
CD1_11 CG1_11 ND_11 OD_11 27.3(9)
CB1_11 CG1_11 ND_11 OD_11 144.3(6)
CD2_11 CG1_11 ND_11 OD_11 -92.4(7)
CD1_11 CG1_11 ND_11 CG2_11 -153.8(6)
CB1_11 CG1_11 ND_11 CG2_11 -36.8(9)
CD2_11 CG1_11 ND_11 CG2_11 86.5(7)
OD_11 ND_11 CG2_11 CB2_11 167.8(6)
CG1_11 ND_11 CG2_11 CB2_11 -11.1(9)
OD_11 ND_11 CG2_11 CD4_11 49.3(8)
CG1_11 ND_11 CG2_11 CD4_11 -129.6(7)
OD_11 ND_11 CG2_11 CD3_11 -69.3(8)
CG1_11 ND_11 CG2_11 CD3_11 111.8(7)
ND_11 CG2_11 CB2_11 CA_11 49.2(8)
CD4_11 CG2_11 CB2_11 CA_11 167.0(6)
CD3_11 CG2_11 CB2_11 CA_11 -71.3(9)
N_11 CA_11 CB2_11 CG2_11 84.1(8)
CB1_11 CA_11 CB2_11 CG2_11 -34.1(8)
C_11 CA_11 CB2_11 CG2_11 -153.8(6)
N_11 CA_11 C_11 O_11 149.2(6)
CB2_11 CA_11 C_11 O_11 26.3(9)
CB1_11 CA_11 C_11 O_11 -94.5(7)
N_11 CA_11 C_11 N_12 -31.9(8)
CB2_11 CA_11 C_11 N_12 -154.8(6)
CB1_11 CA_11 C_11 N_12 84.4(7)
O_11 C_11 N_12 CA_12 1.3(10)
CA_11 C_11 N_12 CA_12 -177.6(6)
C_11 N_12 CA_12 CB2_12 66.4(9)
C_11 N_12 CA_12 C_12 -57.3(8)
C_11 N_12 CA_12 CB1_12 -174.3(7)
N_12 CA_12 C_12 O_12 160.3(6)
CB2_12 CA_12 C_12 O_12 35.9(9)
CB1_12 CA_12 C_12 O_12 -81.4(8)
N_12 CA_12 C_12 N_13 -23.1(8)
CB2_12 CA_12 C_12 N_13 -147.6(7)
CB1_12 CA_12 C_12 N_13 95.2(7)
O_12 C_12 N_13 CA_13 -3.4(10)
CA_12 C_12 N_13 CA_13 -179.9(5)
C_12 N_13 CA_13 CB1_13 68.9(8)
C_12 N_13 CA_13 CB2_13 -167.2(6)
C_12 N_13 CA_13 C_13 -51.9(8)
N_13 CA_13 C_13 O_13 157.3(6)
CB1_13 CA_13 C_13 O_13 34.5(9)
CB2_13 CA_13 C_13 O_13 -85.8(7)
N_13 CA_13 C_13 N_14 -28.8(8)
CB1_13 CA_13 C_13 N_14 -151.7(7)
CB2_13 CA_13 C_13 N_14 88.1(7)
O_13 C_13 N_14 CA_14 -5.0(10)
CA_13 C_13 N_14 CA_14 -178.6(6)
C_13 N_14 CA_14 CB1_14 -171.1(6)
C_13 N_14 CA_14 C_14 -53.4(8)
C_13 N_14 CA_14 CB2_14 68.1(8)
N_14 CA_14 CB1_14 CG1_14 -151.5(6)
C_14 CA_14 CB1_14 CG1_14 91.6(8)
CB2_14 CA_14 CB1_14 CG1_14 -31.2(9)
CA_14 CB1_14 CG1_14 ND_14 43.2(8)
CA_14 CB1_14 CG1_14 CD2_14 -76.2(8)
CA_14 CB1_14 CG1_14 CD1_14 161.0(6)
CD2_14 CG1_14 ND_14 OD_14 -61.4(7)
CD1_14 CG1_14 ND_14 OD_14 59.3(7)
CB1_14 CG1_14 ND_14 OD_14 177.6(5)
CD2_14 CG1_14 ND_14 CG2_14 118.9(6)
CD1_14 CG1_14 ND_14 CG2_14 -120.4(6)
CB1_14 CG1_14 ND_14 CG2_14 -2.1(9)
OD_14 ND_14 CG2_14 CD4_14 19.4(8)
CG1_14 ND_14 CG2_14 CD4_14 -160.9(6)
OD_14 ND_14 CG2_14 CB2_14 134.7(6)
CG1_14 ND_14 CG2_14 CB2_14 -45.6(8)
OD_14 ND_14 CG2_14 CD3_14 -100.7(7)
CG1_14 ND_14 CG2_14 CD3_14 79.0(7)
ND_14 CG2_14 CB2_14 CA_14 56.6(7)
CD4_14 CG2_14 CB2_14 CA_14 173.2(6)
CD3_14 CG2_14 CB2_14 CA_14 -66.1(8)
N_14 CA_14 CB2_14 CG2_14 96.3(7)
CB1_14 CA_14 CB2_14 CG2_14 -20.9(8)
C_14 CA_14 CB2_14 CG2_14 -143.2(6)
N_14 CA_14 C_14 O_14 145.3(6)
CB1_14 CA_14 C_14 O_14 -99.7(7)
CB2_14 CA_14 C_14 O_14 23.5(9)
N_14 CA_14 C_14 N_15 -38.7(9)
CB1_14 CA_14 C_14 N_15 76.3(8)
CB2_14 CA_14 C_14 N_15 -160.4(7)
O_14 C_14 N_15 CA_15 -5.0(12)
CA_14 C_14 N_15 CA_15 179.0(7)
C_14 N_15 CA_15 CB1_15 -72.2(10)
C_14 N_15 CA_15 C_15 47.2(13)
C_14 N_15 CA_15 C'_15 74.0(14)
C_14 N_15 CA_15 CB2_15 165.8(8)
N_15 CA_15 C_15 OTB_16 -145.0(15)
CB1_15 CA_15 C_15 OTB_16 -25.2(19)
CB2_15 CA_15 C_15 OTB_16 97.6(17)
N_15 CA_15 C_15 O_15 49.4(18)
CB1_15 CA_15 C_15 O_15 169.2(14)
CB2_15 CA_15 C_15 O_15 -68.0(17)
N_15 CA_15 C'_15 O'_15 17(4)
CB1_15 CA_15 C'_15 O'_15 152(2)
CB2_15 CA_15 C'_15 O'_15 -91(3)
N_15 CA_15 C'_15 OTY_16 -121(2)
CB1_15 CA_15 C'_15 OTY_16 13(4)
CB2_15 CA_15 C'_15 OTY_16 131(2)
O_15 C_15 OTB_16 CT1B_16 -4(2)
CA_15 C_15 OTB_16 CT1B_16 -171.1(14)
C_15 OTB_16 CT1B_16 CT4B_16 -178.1(14)
C_15 OTB_16 CT1B_16 CT2B_16 61.2(18)
C_15 OTB_16 CT1B_16 CT3B_16 -59.6(19)
O'_15 C'_15 OTY_16 CT1Y_16 21(4)
CA_15 C'_15 OTY_16 CT1Y_16 167.5(19)
C'_15 OTY_16 CT1Y_16 CT2Y_16 -7(3)
C'_15 OTY_16 CT1Y_16 CT4Y_16 -135(2)
C'_15 OTY_16 CT1Y_16 CT3Y_16 112(3)
